data_1515628
loop_
_publ_author_name
'Icli, Burcak'
'Sheepwash, Erin'
'Riis-Johannessen, Thomas'
'Schenk, Kurt'
'Filinchuk, Yaroslav'
'Scopelliti, Rosario'
'Severin, Kay'

_publ_section_title
;
 Dative boron--nitrogen bonds in structural supramolecular chemistry:
 multicomponent assembly of prismatic organic cages
;
_journal_issue 9
_journal_name_full 'Chemical Science'
_journal_page_first 1719
_journal_paper_doi 10.1039/c1sc00320h
_journal_volume 2
_journal_year 2011
_chemical_formula_sum 'C144 H84 B6 Cl12 N12 O12'
_chemical_formula_weight 2664.49
_chemical_name_systematic
;
?
;
_space_group_IT_number 167
_symmetry_cell_setting trigonal
_symmetry_space_group_name_Hall '-R 3 2"c'
_symmetry_space_group_name_H-M 'R -3 c :H'
_atom_sites_solution_hydrogens geom
_atom_sites_solution_primary direct
_atom_sites_solution_secondary difmap
_audit_creation_method SHELXL-97
_cell_angle_alpha 90.00
_cell_angle_beta 90.00
_cell_angle_gamma 120.00
_cell_formula_units_Z 6
_cell_length_a 13.5417(3)
_cell_length_b 13.5417(3)
_cell_length_c 118.223(7)
_cell_measurement_reflns_used 18880
_cell_measurement_temperature 270(2)
_cell_measurement_theta_max 47.44
_cell_measurement_theta_min 3.79
_cell_volume 18775.0(13)
_computing_cell_refinement 'STOE X-AREA'
_computing_data_collection 'STOE X-AREA'
_computing_data_reduction 'STOE X-RED'
_computing_structure_refinement 'SHELXL-97 (Sheldrick, 1997)'
_computing_structure_solution 'SHELXS-97 (Sheldrick, 1990)'
_diffrn_ambient_temperature 270(2)
_diffrn_detector 'image plate (34 cm diameter)'
_diffrn_detector_area_resol_mean 6.67
_diffrn_detector_type STOE
_diffrn_measured_fraction_theta_full 0.985
_diffrn_measured_fraction_theta_max 0.985
_diffrn_measurement_details ' 396 frames, detector distance = 140 mm'
_diffrn_measurement_device '2-circle goniometer'
_diffrn_measurement_device_type 'STOE IPDS 2T'
_diffrn_measurement_method 'rotation method'
_diffrn_radiation_collimation '0.5 mm diameter'
_diffrn_radiation_monochromator 'plane graphite'
_diffrn_radiation_polarisn_norm 0
_diffrn_radiation_source 'fine-focus sealed tube'
_diffrn_radiation_type CuK\a
_diffrn_radiation_wavelength 1.54186
_diffrn_reflns_av_R_equivalents 0.1216
_diffrn_reflns_av_sigmaI/netI 0.0533
_diffrn_reflns_limit_h_max 12
_diffrn_reflns_limit_h_min -12
_diffrn_reflns_limit_k_max 12
_diffrn_reflns_limit_k_min -12
_diffrn_reflns_limit_l_max 100
_diffrn_reflns_limit_l_min -107
_diffrn_reflns_number 11423
_diffrn_reflns_theta_full 47.02
_diffrn_reflns_theta_max 47.02
_diffrn_reflns_theta_min 3.84
_diffrn_source 'sealed X-ray tube, 12 x 0.4 mm long-fine focus'
_diffrn_source_current 1
_diffrn_source_power 0.05
_diffrn_source_voltage 50
_exptl_absorpt_coefficient_mu 2.999
_exptl_absorpt_correction_T_max 0.7088
_exptl_absorpt_correction_T_min 0.3610
_exptl_absorpt_correction_type numerical
_exptl_crystal_colour yellow
_exptl_crystal_density_diffrn 1.414
_exptl_crystal_density_method 'not measured'
_exptl_crystal_description prism
_exptl_crystal_F_000 8172
_exptl_crystal_size_max 0.1
_exptl_crystal_size_mid 0.05
_exptl_crystal_size_min 0.03
_refine_diff_density_max 0.344
_refine_diff_density_min -0.273
_refine_diff_density_rms 0.067
_refine_ls_extinction_coef 0.000025(9)
_refine_ls_extinction_expression Fc^*^=kFc[1+0.001xFc^2^\l^3^/sin(2\q)]^-1/4^
_refine_ls_extinction_method SHELXL
_refine_ls_goodness_of_fit_ref 1.059
_refine_ls_hydrogen_treatment constr
_refine_ls_matrix_type full
_refine_ls_number_parameters 281
_refine_ls_number_reflns 1849
_refine_ls_number_restraints 0
_refine_ls_restrained_S_all 1.059
_refine_ls_R_factor_all 0.0592
_refine_ls_R_factor_gt 0.0555
_refine_ls_shift/su_max 0.005
_refine_ls_shift/su_mean 0.000
_refine_ls_structure_factor_coef Fsqd
_refine_ls_weighting_details 'calc w=1/[\s^2^(Fo^2^)+(0.1156P)^2^+17.2304P] where P=(Fo^2^+2Fc^2^)/3'
_refine_ls_weighting_scheme calc
_refine_ls_wR_factor_gt 0.1554
_refine_ls_wR_factor_ref 0.1587
_reflns_number_gt 1650
_reflns_number_total 1849
_reflns_threshold_expression >2sigma(I)
_cod_data_source_file c1sc00320h.txt
_cod_data_source_block hex
_cod_depositor_comments
;
The following automatic conversions were performed:

'_symmetry_cell_setting' value 'Trigonal' changed to 'trigonal'
according to
/usr/data/users/saulius/automatic-downloads/retrospective/RSC/lib/dictionaries/cif_core.dic
dictionary named 'cif_core.dic' version 2.4.2 from 2011-04-26.

Automatic conversion script
Id: cif_fix_values 2281 2013-09-26 08:29:07Z andrius 
;
_cod_original_cell_volume 18774.9(10)
_cod_original_sg_symbol_H-M R-3c
_cod_database_code 1515628

loop_
_symmetry_equiv_pos_as_xyz
'x, y, z'
'-y, x-y, z'
'-x+y, -x, z'
'y, x, -z+1/2'
'x-y, -y, -z+1/2'
'-x, -x+y, -z+1/2'
'x+2/3, y+1/3, z+1/3'
'-y+2/3, x-y+1/3, z+1/3'
'-x+y+2/3, -x+1/3, z+1/3'
'y+2/3, x+1/3, -z+5/6'
'x-y+2/3, -y+1/3, -z+5/6'
'-x+2/3, -x+y+1/3, -z+5/6'
'x+1/3, y+2/3, z+2/3'
'-y+1/3, x-y+2/3, z+2/3'
'-x+y+1/3, -x+2/3, z+2/3'
'y+1/3, x+2/3, -z+7/6'
'x-y+1/3, -y+2/3, -z+7/6'
'-x+1/3, -x+y+2/3, -z+7/6'
'-x, -y, -z'
'y, -x+y, -z'
'x-y, x, -z'
'-y, -x, z-1/2'
'-x+y, y, z-1/2'
'x, x-y, z-1/2'
'-x+2/3, -y+1/3, -z+1/3'
'y+2/3, -x+y+1/3, -z+1/3'
'x-y+2/3, x+1/3, -z+1/3'
'-y+2/3, -x+1/3, z-1/6'
'-x+y+2/3, y+1/3, z-1/6'
'x+2/3, x-y+1/3, z-1/6'
'-x+1/3, -y+2/3, -z+2/3'
'y+1/3, -x+y+2/3, -z+2/3'
'x-y+1/3, x+2/3, -z+2/3'
'-y+1/3, -x+2/3, z+1/6'
'-x+y+1/3, y+2/3, z+1/6'
'x+1/3, x-y+2/3, z+1/6'

loop_
_atom_site_label
_atom_site_type_symbol
_atom_site_fract_x
_atom_site_fract_y
_atom_site_fract_z
_atom_site_U_iso_or_equiv
_atom_site_adp_type
_atom_site_occupancy
_atom_site_symmetry_multiplicity
_atom_site_calc_flag
_atom_site_refinement_flags
B1 B 0.3583(4) 0.2104(4) 0.96019(4) 0.0525(13) Uani 1 1 d .
C11 C 0.3517(4) 0.2225(3) 0.94697(3) 0.0547(11) Uani 1 1 d .
C12 C 0.4453(4) 0.2541(4) 0.94008(4) 0.0669(13) Uani 1 1 d .
H12 H 0.5155 0.2767 0.9435 0.080 Uiso 1 1 calc R
C13 C 0.4393(4) 0.2535(4) 0.92849(4) 0.0694(13) Uani 1 1 d .
H13 H 0.5048 0.2738 0.9243 0.083 Uiso 1 1 calc R
C14 C 0.3375(4) 0.2232(3) 0.92286(3) 0.0591(12) Uani 1 1 d .
C15 C 0.2423(4) 0.1924(4) 0.92968(4) 0.0696(13) Uani 1 1 d .
H15 H 0.1724 0.1715 0.9263 0.084 Uiso 1 1 calc R
C16 C 0.2497(4) 0.1924(4) 0.94139(4) 0.0691(13) Uani 1 1 d .
H16 H 0.1845 0.1715 0.9457 0.083 Uiso 1 1 calc R
C21 C 0.4381(4) 0.3009(3) 0.97635(3) 0.0532(11) Uani 1 1 d .
C22 C 0.3205(4) 0.2547(3) 0.97722(3) 0.0533(11) Uani 1 1 d .
C23 C 0.2718(4) 0.2570(4) 0.98724(4) 0.0682(13) Uani 1 1 d .
H23 H 0.1937 0.2287 0.9878 0.082 Uiso 1 1 calc R
C24 C 0.3441(5) 0.3039(4) 0.99660(4) 0.0695(13) Uani 1 1 d .
C25 C 0.4602(5) 0.3470(4) 0.99573(4) 0.0662(12) Uani 1 1 d .
C26 C 0.5090(4) 0.3485(3) 0.98544(4) 0.0591(12) Uani 1 1 d .
H26 H 0.5876 0.3809 0.9847 0.071 Uiso 1 1 calc R
O27 O 0.4674(2) 0.2910(2) 0.96556(2) 0.0540(8) Uani 1 1 d .
O28 O 0.2686(2) 0.2099(2) 0.96713(2) 0.0569(8) Uani 1 1 d .
Cl29 Cl 0.28259(13) 0.30382(15) 1.009458(10) 0.1050(7) Uani 1 1 d .
Cl30 Cl 0.54748(12) 0.40145(12) 1.007509(10) 0.0904(6) Uani 1 1 d .
N31 N 0.4351(2) -0.2334(2) 0.96315(2) 0.0450(9) Uani 1 1 d .
C32 C 0.3347(4) -0.2367(3) 0.96314(3) 0.0428(10) Uani 1 1 d .
C33 C 0.3383(3) -0.1257(3) 0.96292(3) 0.0436(10) Uani 1 1 d .
C34 C 0.2397(3) -0.1189(3) 0.96294(3) 0.0507(11) Uani 1 1 d .
H34 H 0.1686 -0.1847 0.9632 0.061 Uiso 1 1 calc R
C35 C 0.2481(3) -0.0141(4) 0.96253(3) 0.0506(11) Uani 1 1 d .
H35 H 0.1816 -0.0101 0.9626 0.061 Uiso 1 1 calc R
N36 N 0.3483(3) 0.0828(3) 0.96205(2) 0.0447(8) Uani 1 1 d .
C37 C 0.4428(4) 0.0756(3) 0.96211(3) 0.0510(11) Uani 1 1 d .
H37 H 0.5129 0.1426 0.9619 0.061 Uiso 1 1 calc R
C38 C 0.4412(3) -0.0258(3) 0.96251(3) 0.0503(11) Uani 1 1 d .
H38 H 0.5091 -0.0273 0.9625 0.060 Uiso 1 1 calc R
C41 C 0.9041(5) 0.4249(5) 0.06730(4) 0.0841(15) Uani 1 1 d .
H41 H 0.9340 0.3762 0.0672 0.101 Uiso 1 1 calc R
C42 C 0.7876(4) 0.3794(4) 0.06726(3) 0.0661(12) Uani 1 1 d .
C43 C 0.7113(4) 0.2572(4) 0.06735(3) 0.0664(12) Uani 1 1 d .
C44 C 0.7500(5) 0.1797(5) 0.06745(4) 0.0883(16) Uani 1 1 d .
H44 H 0.8283 0.2081 0.0675 0.106 Uiso 1 1 calc R
C45 C 0.6795(5) 0.0638(5) 0.06753(5) 0.0901(16) Uani 1 1 d .
H45 H 0.7094 0.0151 0.0677 0.108 Uiso 1 1 calc R
C46 C 0.5648(6) 0.0216(5) 0.06743(5) 0.0984(17) Uani 1 1 d .
H46 H 0.5154 -0.0569 0.0675 0.118 Uiso 1 1 calc R

loop_
_atom_site_aniso_label
_atom_site_aniso_U_11
_atom_site_aniso_U_22
_atom_site_aniso_U_33
_atom_site_aniso_U_23
_atom_site_aniso_U_13
_atom_site_aniso_U_12
B1 0.059(3) 0.047(3) 0.052(3) 0.002(2) 0.008(3) 0.027(2)
C11 0.072(3) 0.050(2) 0.052(3) 0.002(2) 0.000(3) 0.038(2)
C12 0.081(3) 0.076(3) 0.052(3) 0.007(2) 0.001(3) 0.046(3)
C13 0.086(4) 0.078(3) 0.052(3) 0.010(2) 0.013(3) 0.047(3)
C14 0.084(3) 0.059(3) 0.045(2) 0.005(2) 0.007(3) 0.044(2)
C15 0.092(4) 0.082(3) 0.053(3) 0.000(2) -0.004(3) 0.057(3)
C16 0.095(4) 0.079(3) 0.050(3) 0.006(2) 0.014(3) 0.056(3)
C21 0.078(4) 0.049(2) 0.041(3) 0.002(2) 0.007(2) 0.038(2)
C22 0.077(4) 0.063(3) 0.036(3) 0.002(2) 0.004(2) 0.047(3)
C23 0.082(3) 0.082(3) 0.061(3) 0.004(3) 0.004(3) 0.056(3)
C24 0.097(4) 0.086(3) 0.046(3) -0.001(2) 0.007(3) 0.062(3)
C25 0.090(4) 0.072(3) 0.051(3) -0.009(2) -0.009(3) 0.051(3)
C26 0.073(3) 0.058(3) 0.053(3) -0.004(2) 0.005(3) 0.039(2)
O27 0.0678(19) 0.0454(16) 0.0468(19) 0.0012(12) 0.0084(14) 0.0268(14)
O28 0.0747(19) 0.0637(18) 0.0460(19) 0.0028(14) 0.0026(15) 0.0448(15)
Cl29 0.1242(12) 0.1664(15) 0.0533(9) -0.0085(8) 0.0122(7) 0.0945(11)
Cl30 0.1156(11) 0.1068(11) 0.0642(9) -0.0213(6) -0.0207(7) 0.0673(9)
N31 0.044(2) 0.041(2) 0.051(2) 0.0007(13) -0.0014(14) 0.0222(18)
C32 0.047(3) 0.047(3) 0.037(2) 0.0011(16) 0.0001(17) 0.024(3)
C33 0.048(3) 0.050(3) 0.035(2) 0.0010(17) 0.0017(17) 0.027(2)
C34 0.052(3) 0.045(3) 0.055(3) 0.0020(18) 0.0024(18) 0.024(2)
C35 0.045(3) 0.063(3) 0.050(3) 0.000(2) 0.0020(18) 0.033(3)
N36 0.049(2) 0.048(2) 0.0397(19) 0.0014(14) 0.0019(14) 0.026(2)
C37 0.050(3) 0.046(3) 0.054(3) 0.0021(18) 0.0011(19) 0.023(2)
C38 0.045(3) 0.048(3) 0.060(3) 0.0004(18) -0.0021(18) 0.025(2)
C41 0.076(4) 0.079(4) 0.097(4) 0.003(3) 0.002(3) 0.039(3)
C42 0.067(4) 0.073(4) 0.052(3) -0.002(2) -0.004(2) 0.030(4)
C43 0.071(4) 0.079(4) 0.054(3) 0.001(2) 0.000(2) 0.042(4)
C44 0.086(4) 0.096(5) 0.090(4) 0.002(3) -0.002(3) 0.050(4)
C45 0.090(4) 0.066(4) 0.118(5) 0.007(3) -0.002(3) 0.042(3)
C46 0.102(5) 0.075(4) 0.112(4) 0.007(3) 0.006(3) 0.040(4)

loop_
_atom_type_symbol
_atom_type_description
_atom_type_scat_dispersion_real
_atom_type_scat_dispersion_imag
_atom_type_scat_source
C C 0.0181 0.0091 'International Tables Vol C Tables 4.2.6.8 and 6.1.1.4'
H H 0.0000 0.0000 'International Tables Vol C Tables 4.2.6.8 and 6.1.1.4'
B B 0.0090 0.0039 'International Tables Vol C Tables 4.2.6.8 and 6.1.1.4'
N N 0.0311 0.0180 'International Tables Vol C Tables 4.2.6.8 and 6.1.1.4'
O O 0.0492 0.0322 'International Tables Vol C Tables 4.2.6.8 and 6.1.1.4'
Cl Cl 0.3639 0.7018 'International Tables Vol C Tables 4.2.6.8 and 6.1.1.4'

loop_
_exptl_crystal_face_index_h
_exptl_crystal_face_index_k
_exptl_crystal_face_index_l
_exptl_crystal_face_perp_dist
-2 0 1 0.1410
0 1 -4 0.1080
1 -1 -4 0.0890
0 0 -1 0.0170
0 0 1 0.0500
0 -2 5 0.1540
-2 2 -5 0.1460
1 0 4 0.0900

loop_
_geom_angle_atom_site_label_1
_geom_angle_atom_site_label_2
_geom_angle_atom_site_label_3
_geom_angle
_geom_angle_site_symmetry_1
_geom_angle_site_symmetry_3
O28 B1 O27 106.6(3) . .
O28 B1 C11 117.8(4) . .
O27 B1 C11 116.0(3) . .
O28 B1 N36 106.4(3) . .
O27 B1 N36 103.9(3) . .
C11 B1 N36 104.8(3) . .
C12 C11 C16 115.7(4) . .
C12 C11 B1 121.6(4) . .
C16 C11 B1 122.5(4) . .
C13 C12 C11 122.9(4) . .
C12 C13 C14 121.7(4) . .
C13 C14 C15 116.2(4) . .
C13 C14 C14 122.2(5) . 12_556
C15 C14 C14 121.5(5) . 12_556
C16 C15 C14 121.3(4) . .
C15 C16 C11 122.2(4) . .
O27 C21 C26 127.6(4) . .
O27 C21 C22 110.4(4) . .
C26 C21 C22 121.9(4) . .
O28 C22 C23 128.5(4) . .
O28 C22 C21 110.7(3) . .
C23 C22 C21 120.7(4) . .
C22 C23 C24 117.4(4) . .
C25 C24 C23 121.5(4) . .
C25 C24 Cl29 120.7(4) . .
C23 C24 Cl29 117.7(4) . .
C26 C25 C24 120.5(4) . .
C26 C25 Cl30 118.8(4) . .
C24 C25 Cl30 120.6(4) . .
C21 C26 C25 117.8(4) . .
C21 O27 B1 104.0(3) . .
C22 O28 B1 104.3(3) . .
C32 N31 C32 115.1(4) 3_655 .
N31 C32 N31 124.9(3) 2_545 .
N31 C32 C33 118.4(4) 2_545 .
N31 C32 C33 116.7(4) . .
C38 C33 C34 118.1(3) . .
C38 C33 C32 120.2(4) . .
C34 C33 C32 121.7(4) . .
C35 C34 C33 119.1(4) . .
N36 C35 C34 122.6(3) . .
C37 N36 C35 118.0(3) . .
C37 N36 B1 119.4(3) . .
C35 N36 B1 122.4(3) . .
N36 C37 C38 122.8(4) . .
C37 C38 C33 119.3(4) . .
C42 C41 C46 121.2(5) . 2_655
C41 C42 C43 119.1(5) . 2_655
C41 C42 C43 120.9(5) . .
C43 C42 C43 120.0(5) 2_655 .
C44 C43 C42 117.3(5) . 3_665
C44 C43 C42 122.7(5) . .
C42 C43 C42 120.0(5) 3_665 .
C45 C44 C43 123.8(5) . .
C46 C45 C44 118.5(5) . .
C45 C46 C41 120.2(5) . 3_665

loop_
_geom_bond_atom_site_label_1
_geom_bond_atom_site_label_2
_geom_bond_distance
_geom_bond_site_symmetry_2
B1 O28 1.462(5) .
B1 O27 1.472(5) .
B1 C11 1.579(6) .
B1 N36 1.680(5) .
C11 C12 1.383(6) .
C11 C16 1.394(6) .
C12 C13 1.373(6) .
C13 C14 1.396(6) .
C14 C15 1.396(6) .
C14 C14 1.467(8) 12_556
C15 C16 1.389(6) .
C21 O27 1.363(4) .
C21 C26 1.369(6) .
C21 C22 1.393(6) .
C22 O28 1.364(5) .
C22 C23 1.364(6) .
C23 C24 1.401(7) .
C24 C25 1.381(7) .
C24 Cl29 1.733(4) .
C25 C26 1.379(6) .
C25 Cl30 1.734(5) .
N31 C32 1.329(4) 3_655
N31 C32 1.338(4) .
C32 N31 1.329(4) 2_545
C32 C33 1.480(5) .
C33 C38 1.375(5) .
C33 C34 1.384(5) .
C34 C35 1.365(5) .
C35 N36 1.336(5) .
N36 C37 1.330(5) .
C37 C38 1.363(5) .
C41 C42 1.377(6) .
C41 C46 1.403(7) 2_655
C42 C43 1.416(6) 2_655
C42 C43 1.448(6) .
C43 C44 1.388(7) .
C43 C42 1.416(6) 3_665
C44 C45 1.370(7) .
C45 C46 1.361(7) .
C46 C41 1.403(7) 3_665
